data_1556699
loop_
_publ_author_name
'Bangalore, Pavan K.'
'Vagolu, Siva K.'
'Bollikanda, Rakesh K.'
'Veeragoni, Dileep K.'
'Choudante, Pallavi C.'
'Misra, Sunil'
'Sriram, Dharmarajan'
'Sridhar, Balasubramanian'
'Kantevari, Srinivas'

_publ_section_title
;
 Usnic Acid Enaminone-Coupled 1,2,3-Triazoles as Antibacterial and
 Antitubercular Agents
;
_journal_name_full 'Journal of Natural Products'
_journal_paper_doi 10.1021/acs.jnatprod.9b00475
_journal_year 2019
_chemical_absolute_configuration syn
_chemical_formula_moiety 'C21 H19 N O6'
_chemical_formula_sum 'C21 H19 N O6'
_chemical_formula_weight 381.37
_space_group_crystal_system orthorhombic
_space_group_IT_number 19
_space_group_name_Hall 'P 2ac 2ab'
_space_group_name_H-M_alt 'P 21 21 21'
_atom_sites_solution_hydrogens mixed
_audit_creation_method SHELXL-2018/3
_cell_angle_alpha 90
_cell_angle_beta 90
_cell_angle_gamma 90
_cell_formula_units_Z 4
_cell_length_a 6.89532(9)
_cell_length_b 12.63419(15)
_cell_length_c 20.7068(2)
_cell_measurement_reflns_used 9988
_cell_measurement_temperature 294(2)
_cell_measurement_theta_max 30.59
_cell_measurement_theta_min 2.54
_cell_volume 1803.91(4)
_computing_cell_refinement '<i>SAINT</i> (Bruker, 2016)'
_computing_data_collection '<i>APEX3</i> (Bruker, 2016)'
_computing_data_reduction 'Bruker SAINT'
_computing_molecular_graphics 'Bruker SHELXTL'
_computing_publication_material 'Bruker SHELXTL'
_computing_structure_refinement '<i>SHELXL2014</i> (Sheldrick, 2015)'
_computing_structure_solution '<i>SHELXT</i> (Sheldrick, 2015)'
_diffrn_ambient_temperature 294(2)
_diffrn_measured_fraction_theta_full 0.998
_diffrn_measured_fraction_theta_max 0.995
_diffrn_measurement_device_type 'Bruker SMART APEX CCD area-detector'
_diffrn_measurement_method \w
_diffrn_radiation_type MoK\a
_diffrn_radiation_wavelength 0.71073
_diffrn_reflns_av_R_equivalents 0.0322
_diffrn_reflns_av_unetI/netI 0.0302
_diffrn_reflns_Laue_measured_fraction_full 0.998
_diffrn_reflns_Laue_measured_fraction_max 0.995
_diffrn_reflns_limit_h_max 9
_diffrn_reflns_limit_h_min -9
_diffrn_reflns_limit_k_max 18
_diffrn_reflns_limit_k_min -17
_diffrn_reflns_limit_l_max 29
_diffrn_reflns_limit_l_min -21
_diffrn_reflns_number 21931
_diffrn_reflns_point_group_measured_fraction_full 0.997
_diffrn_reflns_point_group_measured_fraction_max 0.994
_diffrn_reflns_theta_full 25.242
_diffrn_reflns_theta_max 30.591
_diffrn_reflns_theta_min 2.543
_exptl_absorpt_coefficient_mu 0.104
_exptl_absorpt_correction_T_max 0.7461
_exptl_absorpt_correction_T_min 0.6458
_exptl_absorpt_correction_type multi-scan
_exptl_absorpt_process_details 'SADABS, Bruker, 2016'
_exptl_crystal_colour colorless
_exptl_crystal_density_diffrn 1.404
_exptl_crystal_description block
_exptl_crystal_F_000 800
_exptl_crystal_size_max 0.250
_exptl_crystal_size_mid 0.220
_exptl_crystal_size_min 0.110
_refine_diff_density_max 0.209
_refine_diff_density_min -0.263
_refine_diff_density_rms 0.051
_refine_ls_abs_structure_details
;
 Flack x determined using 1920 quotients [(I+)-(I-)]/[(I+)+(I-)]
 (Parsons, Flack and Wagner, Acta Cryst. B69 (2013) 249-259).
;
_refine_ls_abs_structure_Flack 0.2(2)
_refine_ls_extinction_method none
_refine_ls_goodness_of_fit_ref 1.052
_refine_ls_hydrogen_treatment mixed
_refine_ls_matrix_type full
_refine_ls_number_parameters 269
_refine_ls_number_reflns 5516
_refine_ls_number_restraints 0
_refine_ls_restrained_S_all 1.052
_refine_ls_R_factor_all 0.0471
_refine_ls_R_factor_gt 0.0414
_refine_ls_shift/su_max 0.003
_refine_ls_shift/su_mean 0.000
_refine_ls_structure_factor_coef Fsqd
_refine_ls_weighting_details 'w=1/[\s^2^(Fo^2^)+(0.0712P)^2^+0.0942P] where P=(Fo^2^+2Fc^2^)/3'
_refine_ls_weighting_scheme calc
_refine_ls_wR_factor_gt 0.1088
_refine_ls_wR_factor_ref 0.1128
_reflns_Friedel_coverage 0.757
_reflns_Friedel_fraction_full 0.996
_reflns_Friedel_fraction_max 0.992
_reflns_number_gt 4933
_reflns_number_total 5516
_reflns_threshold_expression 'I > 2\s(I)'
_cod_data_source_file np9b00475_si_002.cif
_cod_data_source_block KA812_0m
_cod_database_code 1556699
_shelx_shelxl_version_number 2018/3
_shelx_space_group_comment
;
The symmetry employed for this shelxl refinement is uniquely defined
by the following loop, which should always be used as a source of
symmetry information in preference to the above space-group names.
They are only intended as comments.
;
_shelx_estimated_absorpt_t_min 0.975
_shelx_estimated_absorpt_t_max 0.989

loop_
_space_group_symop_operation_xyz
'x, y, z'
'x+1/2, -y+1/2, -z'
'-x, y+1/2, -z+1/2'
'-x+1/2, -y, z+1/2'

loop_
_atom_site_label
_atom_site_type_symbol
_atom_site_fract_x
_atom_site_fract_y
_atom_site_fract_z
_atom_site_U_iso_or_equiv
_atom_site_adp_type
_atom_site_occupancy
_atom_site_site_symmetry_order
_atom_site_calc_flag
_atom_site_refinement_flags_posn
_atom_site_refinement_flags_adp
C1 C 0.5026(2) 0.75848(12) 0.64619(8) 0.0302(3) Uani 1 1 d . .
C2 C 0.3329(2) 0.74980(13) 0.68064(8) 0.0310(3) Uani 1 1 d . .
C3 C 0.2430(3) 0.83463(13) 0.71222(8) 0.0345(3) Uani 1 1 d . .
C4 C 0.3433(3) 0.93284(14) 0.70625(9) 0.0376(4) Uani 1 1 d . .
C5 C 0.5169(3) 0.94505(13) 0.67233(9) 0.0382(4) Uani 1 1 d . .
C6 C 0.5963(3) 0.85660(13) 0.64208(8) 0.0331(3) Uani 1 1 d . .
C7 C 0.0621(3) 0.82866(15) 0.74894(9) 0.0402(4) Uani 1 1 d . .
C8 C -0.0460(3) 0.72770(16) 0.75667(11) 0.0486(5) Uani 1 1 d . .
H8A H -0.069939 0.697239 0.714947 0.073 Uiso 1 1 calc R U
H8B H -0.167318 0.741225 0.777875 0.073 Uiso 1 1 calc R U
H8C H 0.029375 0.679395 0.782174 0.073 Uiso 1 1 calc R U
C9 C 0.6151(4) 1.05068(17) 0.66936(12) 0.0555(6) Uani 1 1 d . .
H9A H 0.665635 1.061900 0.626701 0.083 Uiso 1 1 calc R U
H9B H 0.719497 1.052513 0.700030 0.083 Uiso 1 1 calc R U
H9C H 0.523278 1.105334 0.679447 0.083 Uiso 1 1 calc R U
C10 C 0.5260(2) 0.65738(11) 0.60806(7) 0.0274(3) Uani 1 1 d . .
C11 C 0.3922(2) 0.58730(12) 0.64530(8) 0.0299(3) Uani 1 1 d . .
C12 C 0.4435(3) 0.67542(15) 0.53912(8) 0.0383(4) Uani 1 1 d . .
H12A H 0.522488 0.726125 0.516759 0.057 Uiso 1 1 calc R U
H12B H 0.313080 0.701567 0.542148 0.057 Uiso 1 1 calc R U
H12C H 0.443906 0.609700 0.515843 0.057 Uiso 1 1 calc R U
C13 C 0.7231(2) 0.60775(12) 0.59730(7) 0.0291(3) Uani 1 1 d . .
C14 C 0.7293(2) 0.49415(12) 0.59193(8) 0.0301(3) Uani 1 1 d . .
C15 C 0.5718(3) 0.43058(13) 0.61886(8) 0.0357(3) Uani 1 1 d . .
C16 C 0.4031(3) 0.48277(14) 0.64838(9) 0.0364(4) Uani 1 1 d . .
H16 H 0.306656 0.443460 0.668658 0.044 Uiso 1 1 calc R U
C17 C 0.8897(3) 0.44372(14) 0.56139(8) 0.0331(3) Uani 1 1 d . .
C18 C 1.0286(3) 0.50125(16) 0.51871(11) 0.0494(5) Uani 1 1 d . .
H18A H 1.049699 0.460983 0.480021 0.074 Uiso 1 1 calc R U
H18B H 1.149606 0.510535 0.540937 0.074 Uiso 1 1 calc R U
H18C H 0.975931 0.569228 0.507702 0.074 Uiso 1 1 calc R U
C19 C 1.0663(3) 0.27946(16) 0.53611(13) 0.0537(6) Uani 1 1 d . .
H19A H 1.053439 0.283473 0.489524 0.064 Uiso 1 1 calc R U
H19B H 1.191192 0.309006 0.547896 0.064 Uiso 1 1 calc R U
C20 C 1.0565(4) 0.16911(18) 0.55662(12) 0.0534(5) Uani 1 1 d . .
C21 C 1.0472(6) 0.0809(2) 0.57321(15) 0.0772(9) Uani 1 1 d . .
H21 H 1.039842 0.010627 0.586416 0.093 Uiso 1 1 calc R U
N1 N 0.9115(2) 0.34082(12) 0.56663(8) 0.0399(3) Uani 1 1 d . .
H1N H 0.819(5) 0.312(2) 0.5910(14) 0.058(8) Uiso 1 1 d . .
O1 O -0.0042(3) 0.90903(13) 0.77514(10) 0.0619(5) Uani 1 1 d . .
O2 O 0.2720(3) 1.02045(12) 0.73442(9) 0.0520(4) Uani 1 1 d . .
H2O H 0.181(6) 1.000(3) 0.7521(16) 0.071(10) Uiso 1 1 d . .
O3 O 0.7642(2) 0.86756(11) 0.60936(7) 0.0436(3) Uani 1 1 d . .
H3O H 0.804(6) 0.814(3) 0.6039(18) 0.081(11) Uiso 1 1 d . .
O4 O 0.25831(18) 0.64748(9) 0.67849(6) 0.0347(3) Uani 1 1 d . .
O5 O 0.86334(19) 0.66812(10) 0.58919(7) 0.0413(3) Uani 1 1 d . .
O6 O 0.5774(2) 0.33209(11) 0.62014(9) 0.0546(4) Uani 1 1 d . .

loop_
_atom_site_aniso_label
_atom_site_aniso_U_11
_atom_site_aniso_U_22
_atom_site_aniso_U_33
_atom_site_aniso_U_23
_atom_site_aniso_U_13
_atom_site_aniso_U_12
C1 0.0329(7) 0.0262(6) 0.0314(7) -0.0010(5) 0.0019(6) -0.0014(6)
C2 0.0321(7) 0.0280(7) 0.0330(7) 0.0010(6) -0.0001(6) 0.0007(6)
C3 0.0351(8) 0.0324(7) 0.0360(8) -0.0012(6) 0.0019(7) 0.0043(6)
C4 0.0426(9) 0.0313(8) 0.0390(8) -0.0038(6) -0.0005(7) 0.0041(7)
C5 0.0468(9) 0.0282(7) 0.0396(8) -0.0056(6) 0.0004(8) -0.0033(7)
C6 0.0374(8) 0.0290(7) 0.0328(7) -0.0017(6) 0.0025(6) -0.0040(6)
C7 0.0370(8) 0.0432(9) 0.0404(8) -0.0014(7) 0.0056(7) 0.0084(7)
C8 0.0453(10) 0.0459(10) 0.0546(11) 0.0034(8) 0.0165(9) 0.0023(8)
C9 0.0702(14) 0.0335(9) 0.0630(12) -0.0138(9) 0.0131(11) -0.0164(9)
C10 0.0300(7) 0.0244(6) 0.0279(6) 0.0003(5) 0.0021(6) -0.0036(5)
C11 0.0283(7) 0.0295(7) 0.0319(7) 0.0002(6) 0.0048(6) -0.0023(5)
C12 0.0439(9) 0.0389(8) 0.0321(7) 0.0044(6) -0.0049(7) -0.0057(7)
C13 0.0322(7) 0.0289(7) 0.0262(6) -0.0009(5) 0.0025(6) -0.0029(6)
C14 0.0321(7) 0.0270(7) 0.0311(7) -0.0010(5) 0.0059(6) -0.0030(5)
C15 0.0410(9) 0.0276(7) 0.0383(8) -0.0003(6) 0.0100(7) -0.0040(6)
C16 0.0357(8) 0.0303(7) 0.0431(8) 0.0020(6) 0.0134(7) -0.0041(6)
C17 0.0336(7) 0.0324(7) 0.0333(7) -0.0054(6) 0.0030(6) -0.0031(6)
C18 0.0427(10) 0.0428(10) 0.0626(12) -0.0023(9) 0.0219(10) -0.0058(8)
C19 0.0485(11) 0.0374(10) 0.0751(15) -0.0101(9) 0.0230(11) 0.0029(8)
C20 0.0564(12) 0.0415(10) 0.0623(12) -0.0116(9) 0.0152(10) 0.0066(9)
C21 0.106(2) 0.0461(13) 0.0798(17) -0.0041(12) 0.0296(18) 0.0129(14)
N1 0.0392(8) 0.0337(7) 0.0468(8) -0.0057(6) 0.0112(7) 0.0014(6)
O1 0.0528(9) 0.0514(8) 0.0815(11) -0.0187(8) 0.0222(9) 0.0070(7)
O2 0.0565(9) 0.0348(7) 0.0647(9) -0.0129(6) 0.0108(8) 0.0057(7)
O3 0.0470(7) 0.0315(6) 0.0524(8) -0.0046(5) 0.0157(6) -0.0099(5)
O4 0.0330(6) 0.0290(5) 0.0421(6) 0.0002(4) 0.0100(5) -0.0010(4)
O5 0.0354(6) 0.0336(6) 0.0550(7) -0.0060(6) 0.0082(6) -0.0086(5)
O6 0.0609(9) 0.0261(6) 0.0768(10) 0.0007(6) 0.0312(8) -0.0019(6)

loop_
_atom_type_symbol
_atom_type_description
_atom_type_scat_dispersion_real
_atom_type_scat_dispersion_imag
_atom_type_scat_source
C C 0.0033 0.0016 'International Tables Vol C Tables 4.2.6.8 and 6.1.1.4'
H H 0.0000 0.0000 'International Tables Vol C Tables 4.2.6.8 and 6.1.1.4'
N N 0.0061 0.0033 'International Tables Vol C Tables 4.2.6.8 and 6.1.1.4'
O O 0.0106 0.0060 'International Tables Vol C Tables 4.2.6.8 and 6.1.1.4'

loop_
_geom_angle_atom_site_label_1
_geom_angle_atom_site_label_2
_geom_angle_atom_site_label_3
_geom_angle
C2 C1 C6 119.64(15)
C2 C1 C10 107.14(13)
C6 C1 C10 131.90(15)
C1 C2 O4 111.84(14)
C1 C2 C3 123.94(15)
O4 C2 C3 124.18(14)
C2 C3 C4 114.23(15)
C2 C3 C7 125.52(16)
C4 C3 C7 120.25(15)
O2 C4 C5 116.15(17)
O2 C4 C3 120.09(17)
C5 C4 C3 123.76(15)
C6 C5 C4 118.32(16)
C6 C5 C9 121.22(18)
C4 C5 C9 120.45(17)
O3 C6 C5 118.74(15)
O3 C6 C1 121.15(15)
C5 C6 C1 120.10(16)
O1 C7 C3 119.99(19)
O1 C7 C8 118.15(17)
C3 C7 C8 121.86(16)
C7 C8 H8A 109.5
C7 C8 H8B 109.5
H8A C8 H8B 109.5
C7 C8 H8C 109.5
H8A C8 H8C 109.5
H8B C8 H8C 109.5
C5 C9 H9A 109.5
C5 C9 H9B 109.5
H9A C9 H9B 109.5
C5 C9 H9C 109.5
H9A C9 H9C 109.5
H9B C9 H9C 109.5
C11 C10 C1 99.53(12)
C11 C10 C13 112.65(13)
C1 C10 C13 121.53(13)
C11 C10 C12 109.60(13)
C1 C10 C12 108.50(13)
C13 C10 C12 104.74(13)
C16 C11 O4 124.30(14)
C16 C11 C10 125.55(15)
O4 C11 C10 110.12(13)
C10 C12 H12A 109.5
C10 C12 H12B 109.5
H12A C12 H12B 109.5
C10 C12 H12C 109.5
H12A C12 H12C 109.5
H12B C12 H12C 109.5
O5 C13 C14 125.34(15)
O5 C13 C10 117.67(14)
C14 C13 C10 116.78(13)
C17 C14 C13 120.19(14)
C17 C14 C15 120.03(14)
C13 C14 C15 119.77(14)
O6 C15 C14 122.30(16)
O6 C15 C16 117.63(15)
C14 C15 C16 120.01(15)
C11 C16 C15 118.16(15)
C11 C16 H16 120.9
C15 C16 H16 120.9
N1 C17 C14 119.67(15)
N1 C17 C18 117.24(16)
C14 C17 C18 122.92(16)
C17 C18 H18A 109.5
C17 C18 H18B 109.5
H18A C18 H18B 109.5
C17 C18 H18C 109.5
H18A C18 H18C 109.5
H18B C18 H18C 109.5
C20 C19 N1 110.31(18)
C20 C19 H19A 109.6
N1 C19 H19A 109.6
C20 C19 H19B 109.6
N1 C19 H19B 109.6
H19A C19 H19B 108.1
C21 C20 C19 179.5(3)
C20 C21 H21 180.0
C17 N1 C19 124.92(17)
C17 N1 H1N 111.6(19)
C19 N1 H1N 123.5(19)
C4 O2 H2O 103(2)
C6 O3 H3O 107(3)
C11 O4 C2 106.28(12)

loop_
_geom_bond_atom_site_label_1
_geom_bond_atom_site_label_2
_geom_bond_distance
C1 C2 1.375(2)
C1 C6 1.400(2)
C1 C10 1.510(2)
C2 O4 1.3921(19)
C2 C3 1.400(2)
C3 C4 1.426(3)
C3 C7 1.463(2)
C4 O2 1.344(2)
C4 C5 1.396(3)
C5 C6 1.393(2)
C5 C9 1.498(3)
C6 O3 1.349(2)
C7 O1 1.238(2)
C7 C8 1.486(3)
C8 H8A 0.9600
C8 H8B 0.9600
C8 H8C 0.9600
C9 H9A 0.9600
C9 H9B 0.9600
C9 H9C 0.9600
C10 C11 1.493(2)
C10 C13 1.514(2)
C10 C12 1.553(2)
C11 C16 1.324(2)
C11 O4 1.379(2)
C12 H12A 0.9600
C12 H12B 0.9600
C12 H12C 0.9600
C13 O5 1.243(2)
C13 C14 1.440(2)
C14 C17 1.424(2)
C14 C15 1.461(2)
C15 O6 1.245(2)
C15 C16 1.471(2)
C16 H16 0.9300
C17 N1 1.313(2)
C17 C18 1.492(3)
C18 H18A 0.9600
C18 H18B 0.9600
C18 H18C 0.9600
C19 C20 1.459(3)
C19 N1 1.463(2)
C19 H19A 0.9700
C19 H19B 0.9700
C20 C21 1.168(4)
C21 H21 0.9300
N1 H1N 0.89(3)
O2 H2O 0.77(4)
O3 H3O 0.74(4)

loop_
_geom_hbond_atom_site_label_D
_geom_hbond_atom_site_label_H
_geom_hbond_atom_site_label_A
_geom_hbond_distance_DH
_geom_hbond_distance_HA
_geom_hbond_distance_DA
_geom_hbond_angle_DHA
_geom_hbond_publ_flag
N1 H1N O6 0.89(3) 1.79(3) 2.558(2) 143(3) yes
O2 H2O O1 0.77(4) 1.78(4) 2.514(3) 158(3) yes
O3 H3O O5 0.74(4) 1.91(4) 2.6440(19) 171(4) yes

loop_
_geom_torsion_atom_site_label_1
_geom_torsion_atom_site_label_2
_geom_torsion_atom_site_label_3
_geom_torsion_atom_site_label_4
_geom_torsion
C6 C1 C2 O4 178.82(15)
C10 C1 C2 O4 10.45(18)
C6 C1 C2 C3 0.8(3)
C10 C1 C2 C3 -167.55(15)
C1 C2 C3 C4 -0.4(3)
O4 C2 C3 C4 -178.17(15)
C1 C2 C3 C7 179.59(17)
O4 C2 C3 C7 1.8(3)
C2 C3 C4 O2 -179.96(16)
C7 C3 C4 O2 0.0(3)
C2 C3 C4 C5 -0.3(3)
C7 C3 C4 C5 179.73(17)
O2 C4 C5 C6 -179.78(18)
C3 C4 C5 C6 0.5(3)
O2 C4 C5 C9 0.8(3)
C3 C4 C5 C9 -178.9(2)
C4 C5 C6 O3 -179.79(17)
C9 C5 C6 O3 -0.4(3)
C4 C5 C6 C1 -0.1(3)
C9 C5 C6 C1 179.29(19)
C2 C1 C6 O3 179.15(16)
C10 C1 C6 O3 -15.9(3)
C2 C1 C6 C5 -0.5(3)
C10 C1 C6 C5 164.47(17)
C2 C3 C7 O1 179.8(2)
C4 C3 C7 O1 -0.2(3)
C2 C3 C7 C8 0.4(3)
C4 C3 C7 C8 -179.55(18)
C2 C1 C10 C11 -19.23(16)
C6 C1 C10 C11 174.39(18)
C2 C1 C10 C13 -143.38(14)
C6 C1 C10 C13 50.2(3)
C2 C1 C10 C12 95.28(16)
C6 C1 C10 C12 -71.1(2)
C1 C10 C11 C16 -155.12(18)
C13 C10 C11 C16 -25.0(2)
C12 C10 C11 C16 91.2(2)
C1 C10 C11 O4 22.59(16)
C13 C10 C11 O4 152.74(13)
C12 C10 C11 O4 -91.07(16)
C11 C10 C13 O5 -154.13(15)
C1 C10 C13 O5 -36.3(2)
C12 C10 C13 O5 86.81(17)
C11 C10 C13 C14 31.0(2)
C1 C10 C13 C14 148.79(14)
C12 C10 C13 C14 -88.09(16)
O5 C13 C14 C17 -15.2(3)
C10 C13 C14 C17 159.22(14)
O5 C13 C14 C15 163.74(17)
C10 C13 C14 C15 -21.8(2)
C17 C14 C15 O6 4.9(3)
C13 C14 C15 O6 -174.10(19)
C17 C14 C15 C16 -177.89(16)
C13 C14 C15 C16 3.1(3)
O4 C11 C16 C15 -170.31(16)
C10 C11 C16 C15 7.1(3)
O6 C15 C16 C11 -177.7(2)
C14 C15 C16 C11 5.0(3)
C13 C14 C17 N1 168.01(17)
C15 C14 C17 N1 -11.0(2)
C13 C14 C17 C18 -17.0(3)
C15 C14 C17 C18 164.05(18)
C14 C17 N1 C19 178.13(19)
C18 C17 N1 C19 2.8(3)
C20 C19 N1 C17 175.1(2)
C16 C11 O4 C2 160.10(17)
C10 C11 O4 C2 -17.65(17)
C1 C2 O4 C11 4.24(18)
C3 C2 O4 C11 -177.76(15)
